data_7222328
loop_
_publ_author_name
'Dai, Ming'
'Gu, Tian-Yi'
'Zhao, Xin'
'Li, Hong-Xi'
'Lang, Jian-Ping'

_publ_section_title
;
 Formation of Zn(ii) and Pb(ii) coordination polymers of
 tetrakis(4-pyridyl)cyclobutane controlled by benzene and toluene
;
_journal_issue 43
_journal_name_full CrystEngComm
_journal_page_first 8345
_journal_paper_doi 10.1039/C5CE01473E
_journal_volume 17
_journal_year 2015
_chemical_formula_moiety 'C24 H20 N6 O6 Zn, 2(C7 H8)'
_chemical_formula_sum 'C38 H36 N6 O6 Zn'
_chemical_formula_weight 738.12
_chemical_name_systematic
; 
 ? 
;
_space_group_IT_number 2
_symmetry_cell_setting triclinic
_symmetry_space_group_name_Hall '-P 1'
_symmetry_space_group_name_H-M 'P -1'
_atom_sites_solution_hydrogens geom
_atom_sites_solution_primary direct
_atom_sites_solution_secondary difmap
_audit_creation_method SHELXL-97
_audit_update_record
;
2015-07-20 deposited with the CCDC.
2015-09-27 downloaded from the CCDC.
;
_cell_angle_alpha 68.615(9)
_cell_angle_beta 89.254(8)
_cell_angle_gamma 63.457(10)
_cell_formula_units_Z 1
_cell_length_a 9.4863(9)
_cell_length_b 9.8132(9)
_cell_length_c 11.1496(11)
_cell_measurement_reflns_used 2441
_cell_measurement_temperature 293(2)
_cell_measurement_theta_max 26.9850
_cell_measurement_theta_min 3.7230
_cell_volume 850.48(18)
_computing_cell_refinement 'CrystalClear, Ver. 1.30 (Rigaku/MSC, 2001)'
_computing_data_collection 'CrystalClear, Ver. 1.30 (Rigaku/MSC, 2001)'
_computing_data_reduction 'CrystalStructure, Ver. 3.60 (Rigaku/MSC, 2004)'
_computing_molecular_graphics 'SHELXL-97 (Sheldrick, 1997)'
_computing_publication_material 'SHELXL-97 (Sheldrick, 1997)'
_computing_structure_refinement 'SHELXL-97 (Sheldrick, 1997)'
_computing_structure_solution 'SHELXS-97 (Sheldrick, 1990)'
_diffrn_ambient_temperature 293(2)
_diffrn_detector_area_resol_mean 10.4692
_diffrn_measured_fraction_theta_full 0.998
_diffrn_measured_fraction_theta_max 0.998
_diffrn_measurement_device_type 'Xcalibur, Atlas, Gemini'
_diffrn_radiation_monochromator graphite
_diffrn_radiation_source 'fine-focus sealed tube'
_diffrn_radiation_type MoK\a
_diffrn_radiation_wavelength 0.71073
_diffrn_reflns_av_R_equivalents 0.0416
_diffrn_reflns_av_sigmaI/netI 0.0749
_diffrn_reflns_limit_h_max 12
_diffrn_reflns_limit_h_min -13
_diffrn_reflns_limit_k_max 13
_diffrn_reflns_limit_k_min -13
_diffrn_reflns_limit_l_max 15
_diffrn_reflns_limit_l_min -15
_diffrn_reflns_number 7397
_diffrn_reflns_theta_full 25.00
_diffrn_reflns_theta_max 29.43
_diffrn_reflns_theta_min 2.86
_diffrn_standards_number 7414
_exptl_absorpt_coefficient_mu 0.780
_exptl_absorpt_correction_T_max 0.8003
_exptl_absorpt_correction_T_min 0.6528
_exptl_absorpt_correction_type multi-scan
_exptl_crystal_colour Colorless
_exptl_crystal_density_diffrn 1.441
_exptl_crystal_density_method 'not measured'
_exptl_crystal_description Block
_exptl_crystal_F_000 348
_exptl_crystal_size_max 0.60
_exptl_crystal_size_mid 0.40
_exptl_crystal_size_min 0.30
_refine_diff_density_max 0.769
_refine_diff_density_min -0.494
_refine_diff_density_rms 0.073
_refine_ls_extinction_method none
_refine_ls_goodness_of_fit_ref 0.921
_refine_ls_hydrogen_treatment constr
_refine_ls_matrix_type full
_refine_ls_number_parameters 232
_refine_ls_number_reflns 2992
_refine_ls_number_restraints 0
_refine_ls_restrained_S_all 0.921
_refine_ls_R_factor_all 0.0617
_refine_ls_R_factor_gt 0.0516
_refine_ls_shift/su_max 0.000
_refine_ls_shift/su_mean 0.000
_refine_ls_structure_factor_coef Fsqd
_refine_ls_weighting_details 'calc w=1/[\s^2^(Fo^2^)+(0.0809P)^2^+0.7092P] where P=(Fo^2^+2Fc^2^)/3'
_refine_ls_weighting_scheme calc
_refine_ls_wR_factor_gt 0.1267
_refine_ls_wR_factor_ref 0.1334
_reflns_number_gt 3128
_reflns_number_total 3948
_reflns_threshold_expression >2sigma(I)
_cod_data_source_file c5ce01473e2.cif
_cod_data_source_block t
_cod_depositor_comments
;
The following automatic conversions were performed:

'_symmetry_cell_setting' value 'Triclinic' changed to 'triclinic'
according to
/usr/data/users/saulius/crontab/automatic-downloads/rss-feeds/RSC/lib/dictionaries/cif_core.dic
dictionary named 'cif_core.dic' version 2.4.2 from 2011-04-26.

Automatic conversion script
Id: cif_fix_values 3271 2015-04-21 07:52:19Z andrius 

 Adding full bibliography for 7222327--7222331.cif.
;
_cod_original_cell_volume 850.48(14)
_cod_database_code 7222328

loop_
_symmetry_equiv_pos_as_xyz
'x, y, z'
'-x, -y, -z'

loop_
_atom_site_label
_atom_site_type_symbol
_atom_site_fract_x
_atom_site_fract_y
_atom_site_fract_z
_atom_site_U_iso_or_equiv
_atom_site_adp_type
_atom_site_occupancy
_atom_site_symmetry_multiplicity
_atom_site_calc_flag
_atom_site_refinement_flags
Zn1 Zn 1.5000 0.5000 0.5000 0.0260(2) Uani 1 2 d S
O1 O 1.6096(4) 0.2362(3) 0.6290(3) 0.0620(9) Uani 1 1 d .
O2 O 1.6485(7) 0.0538(5) 0.5609(4) 0.1054(16) Uani 1 1 d .
O3 O 1.7758(5) -0.0150(4) 0.7457(4) 0.0913(13) Uani 1 1 d .
N1 N 1.3582(3) 0.4816(3) 0.3598(2) 0.0274(6) Uani 1 1 d .
N3 N 1.6814(4) 0.0907(4) 0.6472(3) 0.0382(7) Uani 1 1 d .
C1 C 1.3277(4) 0.5817(5) 0.2335(3) 0.0388(9) Uani 1 1 d .
H1A H 1.3628 0.6610 0.2101 0.047 Uiso 1 1 calc R
C2 C 1.2477(4) 0.5749(5) 0.1363(3) 0.0381(8) Uani 1 1 d .
H2A H 1.2298 0.6485 0.0500 0.046 Uiso 1 1 calc R
C3 C 1.1933(4) 0.4585(4) 0.1661(3) 0.0278(7) Uani 1 1 d .
C4 C 1.2256(4) 0.3537(4) 0.2963(3) 0.0340(8) Uani 1 1 d .
H4A H 1.1920 0.2732 0.3222 0.041 Uiso 1 1 calc R
C5 C 1.3073(4) 0.3683(4) 0.3878(3) 0.0320(8) Uani 1 1 d .
H5A H 1.3286 0.2948 0.4747 0.038 Uiso 1 1 calc R
C6 C 1.1179(4) 0.4367(4) 0.0621(3) 0.0251(7) Uani 1 1 d .
H6 H 1.2006 0.3425 0.0470 0.030 Uiso 1 1 calc R
C7 C 0.7315(4) 0.3341(4) 0.3435(3) 0.0331(8) Uani 1 1 d .
H7A H 0.7032 0.2520 0.3877 0.040 Uiso 1 1 calc R
C8 C 0.8281(4) 0.3116(4) 0.2519(3) 0.0322(8) Uani 1 1 d .
H8A H 0.8646 0.2153 0.2368 0.039 Uiso 1 1 calc R
C9 C 0.8711(4) 0.4314(4) 0.1824(3) 0.0256(7) Uani 1 1 d .
C10 C 0.8154(4) 0.5692(4) 0.2140(3) 0.0330(8) Uani 1 1 d .
H10A H 0.8435 0.6521 0.1723 0.040 Uiso 1 1 calc R
C11 C 0.7188(4) 0.5833(4) 0.3067(3) 0.0322(8) Uani 1 1 d .
H11A H 0.6816 0.6779 0.3243 0.039 Uiso 1 1 calc R
C12 C 0.9629(4) 0.4153(4) 0.0726(3) 0.0248(7) Uani 1 1 d .
H12 H 0.9844 0.3120 0.0644 0.030 Uiso 1 1 calc R
C13 C 0.3753(9) -0.0768(8) 0.9528(6) 0.098(2) Uani 1 1 d .
H13A H 0.4478 -0.1284 1.0306 0.118 Uiso 1 1 calc R
C14 C 0.2150(9) -0.0071(7) 0.9526(6) 0.0812(17) Uani 1 1 d .
H14A H 0.1771 -0.0118 1.0306 0.097 Uiso 1 1 calc R
C15 C 0.1109(6) 0.0692(6) 0.8386(5) 0.0645(13) Uani 1 1 d .
H15A H 0.0015 0.1175 0.8395 0.077 Uiso 1 1 calc R
C16 C 0.1618(5) 0.0773(5) 0.7219(4) 0.0520(10) Uani 1 1 d .
C17 C 0.3236(5) 0.0044(5) 0.7226(5) 0.0586(12) Uani 1 1 d .
H17A H 0.3616 0.0058 0.6450 0.070 Uiso 1 1 calc R
C18 C 0.4287(7) -0.0702(7) 0.8374(7) 0.0870(19) Uani 1 1 d .
H18A H 0.5382 -0.1172 0.8371 0.104 Uiso 1 1 calc R
C19 C 0.0470(7) 0.1630(8) 0.5970(6) 0.0958(19) Uani 1 1 d .
H19A H 0.1049 0.1539 0.5266 0.144 Uiso 1 1 calc R
H19B H -0.0177 0.2783 0.5808 0.144 Uiso 1 1 calc R
H19C H -0.0206 0.1125 0.6027 0.144 Uiso 1 1 calc R
N2 N 0.6759(3) 0.4685(3) 0.3725(2) 0.0261(6) Uani 1 1 d .

loop_
_atom_site_aniso_label
_atom_site_aniso_U_11
_atom_site_aniso_U_22
_atom_site_aniso_U_33
_atom_site_aniso_U_23
_atom_site_aniso_U_13
_atom_site_aniso_U_12
Zn1 0.0252(3) 0.0425(3) 0.0206(3) -0.0162(2) 0.0073(2) -0.0216(3)
O1 0.085(2) 0.0305(15) 0.0523(18) -0.0137(14) 0.0158(17) -0.0147(15)
O2 0.198(5) 0.079(3) 0.060(2) -0.031(2) 0.013(3) -0.080(3)
O3 0.080(3) 0.063(2) 0.079(3) 0.003(2) -0.031(2) -0.0150(19)
N1 0.0282(14) 0.0397(15) 0.0213(14) -0.0127(12) 0.0057(11) -0.0215(13)
N3 0.0445(18) 0.0425(19) 0.0301(17) -0.0123(15) 0.0089(15) -0.0245(16)
C1 0.045(2) 0.050(2) 0.0302(19) -0.0073(17) -0.0005(16) -0.0364(19)
C2 0.046(2) 0.054(2) 0.0204(17) -0.0060(16) 0.0009(15) -0.0361(19)
C3 0.0240(16) 0.0412(18) 0.0259(17) -0.0172(15) 0.0081(13) -0.0189(15)
C4 0.041(2) 0.0438(19) 0.0284(18) -0.0131(16) 0.0040(15) -0.0303(17)
C5 0.0384(19) 0.0435(19) 0.0215(17) -0.0105(15) 0.0050(14) -0.0275(17)
C6 0.0218(15) 0.0301(16) 0.0234(16) -0.0114(14) 0.0045(13) -0.0117(13)
C7 0.0390(19) 0.0361(18) 0.0322(19) -0.0135(16) 0.0138(16) -0.0245(16)
C8 0.0350(19) 0.0357(18) 0.0330(19) -0.0163(16) 0.0116(15) -0.0208(16)
C9 0.0264(16) 0.0366(17) 0.0197(15) -0.0123(14) 0.0032(13) -0.0189(14)
C10 0.045(2) 0.0423(19) 0.0322(19) -0.0183(16) 0.0181(16) -0.0345(17)
C11 0.0394(19) 0.0410(19) 0.0324(19) -0.0219(16) 0.0135(16) -0.0268(17)
C12 0.0247(16) 0.0335(17) 0.0240(16) -0.0140(14) 0.0065(13) -0.0184(14)
C13 0.118(6) 0.099(5) 0.070(4) 0.009(3) -0.023(4) -0.078(5)
C14 0.119(5) 0.090(4) 0.063(4) -0.031(3) 0.033(4) -0.072(4)
C15 0.066(3) 0.057(3) 0.077(4) -0.027(3) 0.029(3) -0.035(3)
C16 0.049(2) 0.044(2) 0.058(3) -0.011(2) 0.000(2) -0.025(2)
C17 0.052(3) 0.046(2) 0.076(3) -0.021(2) 0.018(2) -0.025(2)
C18 0.049(3) 0.069(3) 0.107(5) -0.002(3) -0.003(3) -0.025(3)
C19 0.073(4) 0.109(5) 0.083(4) -0.009(4) -0.007(3) -0.048(4)
N2 0.0293(14) 0.0361(14) 0.0207(13) -0.0115(12) 0.0056(11) -0.0219(12)

loop_
_atom_type_symbol
_atom_type_description
_atom_type_scat_dispersion_real
_atom_type_scat_dispersion_imag
_atom_type_scat_source
C C 0.0033 0.0016 'International Tables Vol C Tables 4.2.6.8 and 6.1.1.4'
H H 0.0000 0.0000 'International Tables Vol C Tables 4.2.6.8 and 6.1.1.4'
N N 0.0061 0.0033 'International Tables Vol C Tables 4.2.6.8 and 6.1.1.4'
O O 0.0106 0.0060 'International Tables Vol C Tables 4.2.6.8 and 6.1.1.4'
Zn Zn 0.2839 1.4301 'International Tables Vol C Tables 4.2.6.8 and 6.1.1.4'

loop_
_geom_angle_atom_site_label_1
_geom_angle_atom_site_label_2
_geom_angle_atom_site_label_3
_geom_angle
_geom_angle_site_symmetry_1
_geom_angle_site_symmetry_3
N2 Zn1 N2 180.000(1) 2_766 1_655
N2 Zn1 N1 94.20(10) 2_766 .
N2 Zn1 N1 85.80(9) 1_655 .
N2 Zn1 N1 85.80(9) 2_766 2_866
N2 Zn1 N1 94.20(9) 1_655 2_866
N1 Zn1 N1 180.000(1) . 2_866
N2 Zn1 O1 85.24(11) 2_766 .
N2 Zn1 O1 94.76(11) 1_655 .
N1 Zn1 O1 94.49(11) . .
N1 Zn1 O1 85.51(11) 2_866 .
N2 Zn1 O1 94.76(11) 2_766 2_866
N2 Zn1 O1 85.24(11) 1_655 2_866
N1 Zn1 O1 85.51(11) . 2_866
N1 Zn1 O1 94.49(12) 2_866 2_866
O1 Zn1 O1 180.00(16) . 2_866
N3 O1 Zn1 151.3(2) . .
C5 N1 C1 115.6(3) . .
C5 N1 Zn1 125.3(2) . .
C1 N1 Zn1 119.0(2) . .
O3 N3 O1 122.8(4) . .
O3 N3 O2 120.8(4) . .
O1 N3 O2 116.4(4) . .
C2 C1 N1 124.0(3) . .
C2 C1 H1A 118.0 . .
N1 C1 H1A 118.0 . .
C1 C2 C3 120.3(3) . .
C1 C2 H2A 119.9 . .
C3 C2 H2A 119.9 . .
C2 C3 C4 116.1(3) . .
C2 C3 C6 122.1(3) . .
C4 C3 C6 121.5(3) . .
C5 C4 C3 120.0(3) . .
C5 C4 H4A 120.0 . .
C3 C4 H4A 120.0 . .
N1 C5 C4 124.1(3) . .
N1 C5 H5A 117.9 . .
C4 C5 H5A 117.9 . .
C3 C6 C12 118.8(3) . 2_765
C3 C6 C12 122.6(2) . .
C12 C6 C12 90.7(2) 2_765 .
C3 C6 H6 107.7 . .
C12 C6 H6 107.7 2_765 .
C12 C6 H6 107.7 . .
C8 C7 N2 123.5(3) . .
C8 C7 H7A 118.3 . .
N2 C7 H7A 118.3 . .
C7 C8 C9 120.3(3) . .
C7 C8 H8A 119.8 . .
C9 C8 H8A 119.8 . .
C8 C9 C10 116.1(3) . .
C8 C9 C12 120.4(3) . .
C10 C9 C12 123.3(3) . .
C11 C10 C9 120.3(3) . .
C11 C10 H10A 119.9 . .
C9 C10 H10A 119.9 . .
N2 C11 C10 123.4(3) . .
N2 C11 H11A 118.3 . .
C10 C11 H11A 118.3 . .
C9 C12 C6 115.2(2) . 2_765
C9 C12 C6 122.1(3) . .
C6 C12 C6 89.3(2) 2_765 .
C9 C12 H12 109.5 . .
C6 C12 H12 109.5 2_765 .
C6 C12 H12 109.5 . .
C14 C13 C18 119.2(6) . .
C14 C13 H13A 120.4 . .
C18 C13 H13A 120.4 . .
C15 C14 C13 119.8(5) . .
C15 C14 H14A 120.1 . .
C13 C14 H14A 120.1 . .
C14 C15 C16 121.9(5) . .
C14 C15 H15A 119.0 . .
C16 C15 H15A 119.0 . .
C17 C16 C15 118.2(5) . .
C17 C16 C19 120.1(5) . .
C15 C16 C19 121.7(5) . .
C18 C17 C16 119.8(5) . .
C18 C17 H17A 120.1 . .
C16 C17 H17A 120.1 . .
C17 C18 C13 121.0(5) . .
C17 C18 H18A 119.5 . .
C13 C18 H18A 119.5 . .
C16 C19 H19A 109.5 . .
C16 C19 H19B 109.5 . .
H19A C19 H19B 109.5 . .
C16 C19 H19C 109.5 . .
H19A C19 H19C 109.5 . .
H19B C19 H19C 109.5 . .
C11 N2 C7 116.4(3) . .
C11 N2 Zn1 124.5(2) . 1_455
C7 N2 Zn1 118.6(2) . 1_455

loop_
_geom_bond_atom_site_label_1
_geom_bond_atom_site_label_2
_geom_bond_distance
_geom_bond_site_symmetry_2
Zn1 N2 2.168(2) 2_766
Zn1 N2 2.168(2) 1_655
Zn1 N1 2.183(3) .
Zn1 N1 2.183(3) 2_866
Zn1 O1 2.184(3) .
Zn1 O1 2.184(3) 2_866
O1 N3 1.211(4) .
O2 N3 1.232(5) .
O3 N3 1.204(4) .
N1 C5 1.338(4) .
N1 C1 1.334(4) .
C1 C2 1.369(5) .
C1 H1A 0.9300 .
C2 C3 1.388(5) .
C2 H2A 0.9300 .
C3 C4 1.379(5) .
C3 C6 1.498(4) .
C4 C5 1.375(5) .
C4 H4A 0.9300 .
C5 H5A 0.9300 .
C6 C12 1.548(4) 2_765
C6 C12 1.572(4) .
C6 H6 0.9800 .
C7 C8 1.374(5) .
C7 N2 1.345(4) .
C7 H7A 0.9300 .
C8 C9 1.380(5) .
C8 H8A 0.9300 .
C9 C10 1.391(4) .
C9 C12 1.507(4) .
C10 C11 1.376(4) .
C10 H10A 0.9300 .
C11 N2 1.331(4) .
C11 H11A 0.9300 .
C12 C6 1.548(4) 2_765
C12 H12 0.9800 .
C13 C14 1.360(9) .
C13 C18 1.366(9) .
C13 H13A 0.9300 .
C14 C15 1.353(8) .
C14 H14A 0.9300 .
C15 C16 1.369(6) .
C15 H15A 0.9300 .
C16 C17 1.372(6) .
C16 C19 1.483(7) .
C17 C18 1.367(8) .
C17 H17A 0.9300 .
C18 H18A 0.9300 .
C19 H19A 0.9600 .
C19 H19B 0.9600 .
C19 H19C 0.9600 .
N2 Zn1 2.168(2) 1_455
